data_2232880
loop_
_publ_author_name
'Gao, Shan'
'Ng, Seik Weng'

_publ_section_title
;
 Tris(ethylenediamine-\k^2^<i>N</i>,<i>N</i>')nickel(II)
 naphthalene-2,7-disulfonate
;
_journal_coeditor_code NK2123
_journal_issue 12
_journal_name_full 'Acta Crystallographica Section E'
_journal_page_first m1817
_journal_paper_doi 10.1107/S1600536811049063
_journal_volume 67
_journal_year 2011
_chemical_formula_iupac '[Ni (C2 H8 N2)3] (C10 H6 O6 S2)'
_chemical_formula_moiety 'C6 H24 N6 Ni 2+, C10 H6 O6 S2 2-'
_chemical_formula_sum 'C16 H30 N6 Ni O6 S2'
_chemical_formula_weight 525.59
_chemical_name_systematic
;
Tris(ethylenediamine-\k^2^<i>N</i>,<i>N</i>')nickel(II)
naphthalene-2,7-disulfonate
;
_space_group_IT_number 15
_symmetry_cell_setting monoclinic
_symmetry_space_group_name_Hall '-C 2yc'
_symmetry_space_group_name_H-M 'C 1 2/c 1'
_atom_sites_solution_hydrogens geom
_atom_sites_solution_primary direct
_atom_sites_solution_secondary difmap
_audit_creation_method SHELXL-97
_cell_angle_alpha 90.00
_cell_angle_beta 115.152(12)
_cell_angle_gamma 90.00
_cell_formula_units_Z 8
_cell_length_a 23.624(8)
_cell_length_b 14.203(6)
_cell_length_c 14.715(4)
_cell_measurement_reflns_used 18982
_cell_measurement_temperature 293(2)
_cell_measurement_theta_max 27.47
_cell_measurement_theta_min 3.06
_cell_volume 4469(3)
_computing_cell_refinement 'RAPID-AUTO (Rigaku, 1998)'
_computing_data_collection 'RAPID-AUTO (Rigaku, 1998)'
_computing_data_reduction 'CrystalClear (Rigaku/MSC, 2002)'
_computing_molecular_graphics 'X-SEED (Barbour, 2001)'
_computing_publication_material 'publCIF (Westrip, 2010)'
_computing_structure_refinement 'SHELXL97 (Sheldrick, 2008)'
_computing_structure_solution 'SHELXS97 (Sheldrick, 2008)'
_diffrn_ambient_temperature 293(2)
_diffrn_measured_fraction_theta_full 0.996
_diffrn_measured_fraction_theta_max 0.996
_diffrn_measurement_device_type 'Rigaku R-AXIS RAPID IP'
_diffrn_measurement_method '\w scan'
_diffrn_radiation_monochromator graphite
_diffrn_radiation_source 'fine-focus sealed tube'
_diffrn_radiation_type MoK\a
_diffrn_radiation_wavelength 0.71073
_diffrn_reflns_av_R_equivalents 0.0153
_diffrn_reflns_av_sigmaI/netI 0.0133
_diffrn_reflns_limit_h_max 30
_diffrn_reflns_limit_h_min -25
_diffrn_reflns_limit_k_max 18
_diffrn_reflns_limit_k_min -18
_diffrn_reflns_limit_l_max 17
_diffrn_reflns_limit_l_min -19
_diffrn_reflns_number 21605
_diffrn_reflns_theta_full 27.47
_diffrn_reflns_theta_max 27.47
_diffrn_reflns_theta_min 3.06
_diffrn_standards_decay_% 0
_diffrn_standards_interval_count 0
_diffrn_standards_interval_time 0
_diffrn_standards_number 0
_exptl_absorpt_coefficient_mu 1.101
_exptl_absorpt_correction_T_max 0.8701
_exptl_absorpt_correction_T_min 0.8099
_exptl_absorpt_correction_type multi-scan
_exptl_absorpt_process_details '(ABSCOR; Higashi, 1995)'
_exptl_crystal_colour red
_exptl_crystal_density_diffrn 1.561
_exptl_crystal_density_method 'not measured'
_exptl_crystal_description prism
_exptl_crystal_F_000 2208
_exptl_crystal_size_max 0.20
_exptl_crystal_size_mid 0.16
_exptl_crystal_size_min 0.13
_refine_diff_density_max 0.566
_refine_diff_density_min -0.356
_refine_ls_extinction_method none
_refine_ls_goodness_of_fit_ref 1.053
_refine_ls_hydrogen_treatment mixed
_refine_ls_matrix_type full
_refine_ls_number_parameters 337
_refine_ls_number_reflns 5107
_refine_ls_number_restraints 36
_refine_ls_restrained_S_all 1.063
_refine_ls_R_factor_all 0.0350
_refine_ls_R_factor_gt 0.0307
_refine_ls_shift/su_max 0.001
_refine_ls_shift/su_mean 0.001
_refine_ls_structure_factor_coef Fsqd
_refine_ls_weighting_details 'calc w=1/[\s^2^(Fo^2^)+(0.0494P)^2^+3.4110P] where P=(Fo^2^+2Fc^2^)/3'
_refine_ls_weighting_scheme calc
_refine_ls_wR_factor_gt 0.0817
_refine_ls_wR_factor_ref 0.0837
_reflns_number_gt 4533
_reflns_number_total 5107
_reflns_threshold_expression I>2\s(I)
_cod_data_source_file nk2123.cif
_cod_data_source_block I
_cod_original_sg_symbol_H-M 'C 2/c'
_cod_database_code 2232880
_cod_database_fobs_code 2232880

loop_
_symmetry_equiv_pos_as_xyz
'x, y, z'
'-x, y, -z+1/2'
'x+1/2, y+1/2, z'
'-x+1/2, y+1/2, -z+1/2'
'-x, -y, -z'
'x, -y, z-1/2'
'-x+1/2, -y+1/2, -z'
'x+1/2, -y+1/2, z-1/2'

loop_
_atom_site_type_symbol
_atom_site_label
_atom_site_fract_x
_atom_site_fract_y
_atom_site_fract_z
_atom_site_U_iso_or_equiv
_atom_site_adp_type
_atom_site_calc_flag
_atom_site_refinement_flags
_atom_site_occupancy
_atom_site_symmetry_multiplicity
_atom_site_disorder_assembly
_atom_site_disorder_group
Ni Ni1 0.323671(9) 0.546855(14) 0.654094(14) 0.02520(8) Uani d . 1 1 . .
S S1 0.45513(2) 0.33944(3) 0.52210(3) 0.03989(13) Uani d D 1 1 . .
S S2 0.672875(18) -0.08335(3) 0.81143(3) 0.02922(10) Uani d . 1 1 . .
O O1 0.4030(3) 0.3752(9) 0.5376(6) 0.0735(17) Uani d PDU 0.50 1 A 1
O O2 0.5155(2) 0.3831(7) 0.5842(5) 0.0750(18) Uani d PDU 0.50 1 A 1
O O3 0.4427(3) 0.3397(11) 0.4172(4) 0.0563(13) Uani d PDU 0.50 1 A 1
O O1' 0.3896(2) 0.3602(9) 0.5021(6) 0.0735(17) Uani d PD 0.50 1 A 2
O O2' 0.4995(3) 0.3925(7) 0.6050(5) 0.0750(18) Uani d PD 0.50 1 A 2
O O3' 0.4620(3) 0.3435(11) 0.4303(4) 0.0563(13) Uani d PD 0.50 1 A 2
O O4 0.66316(7) -0.16194(11) 0.86591(12) 0.0504(4) Uani d . 1 1 . .
O O5 0.70273(8) -0.11148(13) 0.74792(12) 0.0570(4) Uani d . 1 1 . .
O O6 0.70517(7) -0.00567(11) 0.87655(11) 0.0523(4) Uani d . 1 1 . .
N N1 0.38181(8) 0.42594(13) 0.70904(14) 0.0435(4) Uani d D 1 1 . .
H H11 0.4042(10) 0.4165(18) 0.6747(16) 0.049(7) Uiso d D 1 1 . .
H H12 0.4088(11) 0.428(2) 0.7715(9) 0.067(8) Uiso d D 1 1 . .
N N2 0.25305(7) 0.44232(11) 0.59354(12) 0.0337(3) Uani d D 1 1 . .
H H21 0.2294(9) 0.4393(16) 0.6260(15) 0.041(6) Uiso d D 1 1 . .
H H22 0.2278(10) 0.4548(17) 0.5311(9) 0.056(7) Uiso d D 1 1 . .
N N3 0.25470(7) 0.65642(11) 0.60117(12) 0.0332(3) Uani d D 1 1 . .
H H31 0.2714(11) 0.7125(10) 0.6054(18) 0.047(6) Uiso d D 1 1 . .
H H32 0.2277(9) 0.6498(17) 0.5379(9) 0.048(6) Uiso d D 1 1 . .
N N4 0.30898(9) 0.56411(13) 0.78573(12) 0.0409(4) Uani d D 1 1 . .
H H41 0.2898(10) 0.5151(11) 0.7960(17) 0.045(6) Uiso d D 1 1 . .
H H42 0.3436(8) 0.5686(18) 0.8409(13) 0.056(7) Uiso d D 1 1 . .
N N5 0.39861(8) 0.64335(13) 0.70433(12) 0.0390(4) Uani d D 1 1 . .
H H51 0.3845(11) 0.7013(9) 0.7016(19) 0.053(7) Uiso d D 1 1 . .
H H52 0.4259(9) 0.6361(17) 0.7672(9) 0.051(7) Uiso d D 1 1 . .
N N6 0.33957(7) 0.55196(11) 0.52267(11) 0.0327(3) Uani d D 1 1 . .
H H61 0.3570(10) 0.4988(10) 0.5174(17) 0.044(6) Uiso d D 1 1 . .
H H62 0.3041(7) 0.5556(16) 0.4689(12) 0.047(7) Uiso d D 1 1 . .
C C1 0.34060(12) 0.34445(16) 0.6965(2) 0.0574(6) Uani d . 1 1 . .
H H1A 0.3276 0.3429 0.7508 0.069 Uiso calc R 1 1 . .
H H1B 0.3630 0.2867 0.6987 0.069 Uiso calc R 1 1 . .
C C2 0.28382(10) 0.35180(14) 0.59713(17) 0.0448(5) Uani d . 1 1 . .
H H2A 0.2963 0.3478 0.5424 0.054 Uiso calc R 1 1 . .
H H2B 0.2552 0.3005 0.5903 0.054 Uiso calc R 1 1 . .
C C3 0.22305(11) 0.65778(16) 0.66824(17) 0.0459(5) Uani d . 1 1 . .
H H3A 0.1939 0.6057 0.6524 0.055 Uiso calc R 1 1 . .
H H3B 0.1998 0.7160 0.6594 0.055 Uiso calc R 1 1 . .
C C4 0.27174(12) 0.64973(16) 0.77527(16) 0.0515(6) Uani d . 1 1 . .
H H4A 0.2988 0.7046 0.7927 0.062 Uiso calc R 1 1 . .
H H4B 0.2515 0.6468 0.8204 0.062 Uiso calc R 1 1 . .
C C5 0.42990(9) 0.63874(17) 0.63685(16) 0.0474(5) Uani d . 1 1 . .
H H5A 0.4568 0.5838 0.6524 0.057 Uiso calc R 1 1 . .
H H5B 0.4555 0.6944 0.6452 0.057 Uiso calc R 1 1 . .
C C6 0.38004(10) 0.63295(17) 0.53008(15) 0.0454(5) Uani d . 1 1 . .
H H6A 0.3555 0.6904 0.5126 0.054 Uiso calc R 1 1 . .
H H6B 0.3993 0.6252 0.4840 0.054 Uiso calc R 1 1 . .
C C7 0.52052(9) 0.18670(14) 0.62530(14) 0.0380(4) Uani d . 1 1 . .
H H7 0.5533 0.2288 0.6565 0.046 Uiso calc R 1 1 A .
C C8 0.46370(9) 0.21874(14) 0.55760(14) 0.0377(4) Uani d . 1 1 A .
C C9 0.41316(9) 0.15619(16) 0.51095(16) 0.0464(5) Uani d . 1 1 . .
H H9 0.3745 0.1791 0.4660 0.056 Uiso calc R 1 1 A .
C C10 0.42092(9) 0.06234(16) 0.53159(17) 0.0479(5) Uani d . 1 1 A .
H H10 0.3872 0.0217 0.5008 0.057 Uiso calc R 1 1 . .
C C11 0.47987(8) 0.02544(14) 0.59972(14) 0.0363(4) Uani d . 1 1 . .
C C12 0.52960(8) 0.08928(13) 0.64802(13) 0.0335(4) Uani d . 1 1 A .
C C13 0.58896(8) 0.05348(12) 0.71579(13) 0.0328(4) Uani d . 1 1 . .
H H13 0.6219 0.0946 0.7497 0.039 Uiso calc R 1 1 A .
C C14 0.59740(8) -0.04064(12) 0.73078(13) 0.0302(3) Uani d . 1 1 A .
C C15 0.54825(9) -0.10479(14) 0.68024(15) 0.0397(4) Uani d . 1 1 . .
H H15 0.5552 -0.1692 0.6899 0.048 Uiso calc R 1 1 A .
C C16 0.49068(9) -0.07183(15) 0.61726(16) 0.0431(5) Uani d . 1 1 A .
H H16 0.4581 -0.1141 0.5855 0.052 Uiso calc R 1 1 . .

loop_
_atom_site_aniso_label
_atom_site_aniso_U_11
_atom_site_aniso_U_22
_atom_site_aniso_U_33
_atom_site_aniso_U_12
_atom_site_aniso_U_13
_atom_site_aniso_U_23
Ni1 0.02437(12) 0.02816(12) 0.01999(12) -0.00189(8) 0.00647(8) -0.00058(7)
S1 0.0457(3) 0.0396(3) 0.0287(2) 0.0178(2) 0.01033(19) 0.00466(17)
S2 0.02485(19) 0.0306(2) 0.0274(2) 0.00450(16) 0.00644(15) 0.00552(15)
O1 0.084(2) 0.062(3) 0.098(5) 0.038(3) 0.061(3) 0.016(4)
O2 0.098(3) 0.0375(18) 0.045(3) 0.012(2) -0.012(2) -0.0056(16)
O3 0.063(4) 0.0654(16) 0.0404(14) 0.001(4) 0.022(2) 0.0078(18)
O1' 0.084(2) 0.062(3) 0.098(5) 0.038(3) 0.061(3) 0.016(4)
O2' 0.098(3) 0.0375(18) 0.045(3) 0.012(2) -0.012(2) -0.0056(16)
O3' 0.063(4) 0.0654(16) 0.0404(14) 0.001(4) 0.022(2) 0.0078(18)
O4 0.0445(8) 0.0465(9) 0.0551(9) 0.0062(6) 0.0162(7) 0.0245(7)
O5 0.0484(9) 0.0748(12) 0.0563(10) 0.0202(8) 0.0303(8) 0.0078(8)
O6 0.0402(7) 0.0441(8) 0.0463(8) 0.0031(6) -0.0068(6) -0.0035(6)
N1 0.0370(9) 0.0459(10) 0.0372(9) 0.0073(7) 0.0057(7) 0.0097(7)
N2 0.0318(8) 0.0357(8) 0.0309(8) -0.0049(6) 0.0107(6) -0.0023(6)
N3 0.0350(8) 0.0330(8) 0.0323(8) 0.0006(6) 0.0149(6) -0.0003(6)
N4 0.0529(10) 0.0448(9) 0.0250(8) -0.0103(8) 0.0166(7) -0.0026(6)
N5 0.0314(8) 0.0458(10) 0.0324(8) -0.0097(7) 0.0066(6) -0.0051(7)
N6 0.0291(7) 0.0410(9) 0.0254(7) 0.0042(6) 0.0091(6) -0.0015(6)
C1 0.0611(14) 0.0381(12) 0.0638(15) 0.0082(10) 0.0177(12) 0.0202(10)
C2 0.0517(12) 0.0285(9) 0.0530(12) -0.0058(8) 0.0210(10) -0.0038(8)
C3 0.0516(12) 0.0439(11) 0.0555(13) 0.0064(9) 0.0356(10) -0.0023(9)
C4 0.0795(16) 0.0455(12) 0.0449(12) -0.0080(11) 0.0412(12) -0.0122(9)
C5 0.0323(9) 0.0603(13) 0.0495(12) -0.0126(9) 0.0173(9) -0.0034(10)
C6 0.0452(11) 0.0566(13) 0.0386(11) -0.0042(9) 0.0219(9) 0.0061(9)
C7 0.0341(9) 0.0348(9) 0.0341(9) 0.0053(7) 0.0039(7) -0.0016(7)
C8 0.0406(10) 0.0390(10) 0.0307(9) 0.0128(8) 0.0125(8) 0.0041(7)
C9 0.0274(9) 0.0583(13) 0.0431(11) 0.0108(8) 0.0050(8) 0.0081(9)
C10 0.0254(9) 0.0552(13) 0.0515(12) 0.0008(8) 0.0054(8) 0.0072(10)
C11 0.0257(8) 0.0446(10) 0.0350(9) 0.0021(7) 0.0094(7) 0.0048(7)
C12 0.0295(8) 0.0356(9) 0.0292(8) 0.0050(7) 0.0065(7) 0.0016(7)
C13 0.0271(8) 0.0318(9) 0.0301(9) 0.0009(6) 0.0032(7) -0.0001(6)
C14 0.0260(8) 0.0352(9) 0.0260(8) 0.0037(6) 0.0078(6) 0.0033(6)
C15 0.0363(9) 0.0325(9) 0.0434(10) -0.0007(7) 0.0104(8) 0.0058(7)
C16 0.0316(9) 0.0418(10) 0.0456(11) -0.0076(8) 0.0065(8) 0.0038(8)

loop_
_atom_type_symbol
_atom_type_description
_atom_type_scat_dispersion_real
_atom_type_scat_dispersion_imag
_atom_type_scat_source
C C 0.0033 0.0016 'International Tables Vol C Tables 4.2.6.8 and 6.1.1.4'
H H 0.0000 0.0000 'International Tables Vol C Tables 4.2.6.8 and 6.1.1.4'
N N 0.0061 0.0033 'International Tables Vol C Tables 4.2.6.8 and 6.1.1.4'
O O 0.0106 0.0060 'International Tables Vol C Tables 4.2.6.8 and 6.1.1.4'
S S 0.1246 0.1234 'International Tables Vol C Tables 4.2.6.8 and 6.1.1.4'
Ni Ni 0.3393 1.1124 'International Tables Vol C Tables 4.2.6.8 and 6.1.1.4'

loop_
_geom_angle_atom_site_label_1
_geom_angle_atom_site_label_2
_geom_angle_atom_site_label_3
_geom_angle
N5 Ni1 N6 81.36(7)
N5 Ni1 N4 92.50(7)
N6 Ni1 N4 171.38(7)
N5 Ni1 N2 173.40(7)
N6 Ni1 N2 93.05(6)
N4 Ni1 N2 93.42(7)
N5 Ni1 N1 94.65(8)
N6 Ni1 N1 92.18(7)
N4 Ni1 N1 94.35(7)
N2 Ni1 N1 81.99(7)
N5 Ni1 N3 92.91(7)
N6 Ni1 N3 92.62(6)
N4 Ni1 N3 81.60(7)
N2 Ni1 N3 90.85(7)
N1 Ni1 N3 171.58(7)
O3' S1 O2' 116.5(5)
O1 S1 O3 111.7(4)
O1 S1 O2 115.1(4)
O3 S1 O2 111.6(4)
O3' S1 O1' 109.5(4)
O2' S1 O1' 112.9(4)
O3' S1 C8 105.8(6)
O1 S1 C8 107.0(5)
O2' S1 C8 107.8(4)
O3 S1 C8 105.2(6)
O2 S1 C8 105.4(4)
O1' S1 C8 103.3(5)
O5 S2 O6 111.95(11)
O5 S2 O4 112.36(11)
O6 S2 O4 112.57(10)
O5 S2 C14 106.82(9)
O6 S2 C14 106.19(9)
O4 S2 C14 106.42(9)
C1 N1 Ni1 107.49(13)
C1 N1 H11 109.5(17)
Ni1 N1 H11 110.6(17)
C1 N1 H12 108(2)
Ni1 N1 H12 116(2)
H11 N1 H12 105(2)
C2 N2 Ni1 107.97(12)
C2 N2 H21 111.0(15)
Ni1 N2 H21 111.9(15)
C2 N2 H22 108.7(17)
Ni1 N2 H22 111.2(17)
H21 N2 H22 106(2)
C3 N3 Ni1 106.88(12)
C3 N3 H31 106.3(16)
Ni1 N3 H31 112.5(16)
C3 N3 H32 111.3(15)
Ni1 N3 H32 113.8(16)
H31 N3 H32 106(2)
C4 N4 Ni1 108.82(12)
C4 N4 H41 110.1(16)
Ni1 N4 H41 111.3(15)
C4 N4 H42 108.5(18)
Ni1 N4 H42 113.8(18)
H41 N4 H42 104(2)
C5 N5 Ni1 108.82(12)
C5 N5 H51 107.5(17)
Ni1 N5 H51 110.2(17)
C5 N5 H52 110.6(16)
Ni1 N5 H52 115.0(16)
H51 N5 H52 104(2)
C6 N6 Ni1 108.70(12)
C6 N6 H61 111.4(15)
Ni1 N6 H61 108.8(15)
C6 N6 H62 111.4(15)
Ni1 N6 H62 110.6(16)
H61 N6 H62 106(2)
N1 C1 C2 109.55(17)
N1 C1 H1A 109.8
C2 C1 H1A 109.8
N1 C1 H1B 109.8
C2 C1 H1B 109.8
H1A C1 H1B 108.2
N2 C2 C1 108.54(17)
N2 C2 H2A 110.0
C1 C2 H2A 110.0
N2 C2 H2B 110.0
C1 C2 H2B 110.0
H2A C2 H2B 108.4
N3 C3 C4 108.66(18)
N3 C3 H3A 110.0
C4 C3 H3A 110.0
N3 C3 H3B 110.0
C4 C3 H3B 110.0
H3A C3 H3B 108.3
N4 C4 C3 109.20(16)
N4 C4 H4A 109.8
C3 C4 H4A 109.8
N4 C4 H4B 109.8
C3 C4 H4B 109.8
H4A C4 H4B 108.3
N5 C5 C6 108.11(16)
N5 C5 H5A 110.1
C6 C5 H5A 110.1
N5 C5 H5B 110.1
C6 C5 H5B 110.1
H5A C5 H5B 108.4
N6 C6 C5 108.32(16)
N6 C6 H6A 110.0
C5 C6 H6A 110.0
N6 C6 H6B 110.0
C5 C6 H6B 110.0
H6A C6 H6B 108.4
C8 C7 C12 120.03(18)
C8 C7 H7 120.0
C12 C7 H7 120.0
C7 C8 C9 120.76(18)
C7 C8 S1 119.30(16)
C9 C8 S1 119.81(14)
C10 C9 C8 120.13(18)
C10 C9 H9 119.9
C8 C9 H9 119.9
C9 C10 C11 121.0(2)
C9 C10 H10 119.5
C11 C10 H10 119.5
C16 C11 C12 119.33(17)
C16 C11 C10 122.43(18)
C12 C11 C10 118.20(19)
C11 C12 C7 119.82(16)
C11 C12 C13 118.91(17)
C7 C12 C13 121.22(17)
C14 C13 C12 119.90(17)
C14 C13 H13 120.0
C12 C13 H13 120.0
C13 C14 C15 121.26(16)
C13 C14 S2 118.80(14)
C15 C14 S2 119.88(14)
C16 C15 C14 119.72(18)
C16 C15 H15 120.1
C14 C15 H15 120.1
C15 C16 C11 120.82(18)
C15 C16 H16 119.6
C11 C16 H16 119.6

loop_
_geom_bond_atom_site_label_1
_geom_bond_atom_site_label_2
_geom_bond_distance
Ni1 N5 2.1086(17)
Ni1 N6 2.1222(16)
Ni1 N4 2.1223(17)
Ni1 N2 2.1255(16)
Ni1 N1 2.1320(19)
Ni1 N3 2.1457(17)
S1 O3' 1.429(5)
S1 O1 1.436(5)
S1 O2' 1.438(4)
S1 O3 1.444(5)
S1 O2 1.465(5)
S1 O1' 1.477(5)
S1 C8 1.779(2)
S2 O5 1.4459(16)
S2 O6 1.4478(16)
S2 O4 1.4484(15)
S2 C14 1.7767(18)
N1 C1 1.473(3)
N1 H11 0.883(10)
N1 H12 0.869(10)
N2 C2 1.467(3)
N2 H21 0.877(10)
N2 H22 0.875(10)
N3 C3 1.470(2)
N3 H31 0.879(10)
N3 H32 0.882(10)
N4 C4 1.470(3)
N4 H41 0.878(10)
N4 H42 0.876(10)
N5 C5 1.470(3)
N5 H51 0.882(10)
N5 H52 0.880(10)
N6 C6 1.470(3)
N6 H61 0.879(10)
N6 H62 0.876(10)
C1 C2 1.510(3)
C1 H1A 0.9700
C1 H1B 0.9700
C2 H2A 0.9700
C2 H2B 0.9700
C3 C4 1.509(3)
C3 H3A 0.9700
C3 H3B 0.9700
C4 H4A 0.9700
C4 H4B 0.9700
C5 C6 1.513(3)
C5 H5A 0.9700
C5 H5B 0.9700
C6 H6A 0.9700
C6 H6B 0.9700
C7 C8 1.365(3)
C7 C12 1.418(3)
C7 H7 0.9300
C8 C9 1.410(3)
C9 C10 1.362(3)
C9 H9 0.9300
C10 C11 1.426(3)
C10 H10 0.9300
C11 C16 1.409(3)
C11 C12 1.413(3)
C12 C13 1.425(2)
C13 C14 1.356(2)
C13 H13 0.9300
C14 C15 1.413(3)
C15 C16 1.362(3)
C15 H15 0.9300
C16 H16 0.9300

loop_
_geom_hbond_atom_site_label_D
_geom_hbond_atom_site_label_H
_geom_hbond_atom_site_label_A
_geom_hbond_site_symmetry_A
_geom_hbond_distance_DH
_geom_hbond_distance_HA
_geom_hbond_distance_DA
_geom_hbond_angle_DHA
N1 H11 O1 . 0.880(10) 2.09(2) 2.866(7) 146(2)
N1 H12 O2 2_656 0.870(10) 2.21(2) 3.040(5) 160(3)
N1 H12 O2' 2_656 0.870(10) 2.21(2) 3.009(5) 152(3)
N2 H21 O5 3_455 0.880(10) 2.260(10) 3.075(2) 155(2)
N2 H22 O6 8_455 0.880(10) 2.22(2) 3.035(2) 154(2)
N3 H31 O4 2_666 0.880(10) 2.280(10) 3.140(2) 166(2)
N3 H32 O4 8_455 0.880(10) 2.340(10) 3.210(2) 169(2)
N5 H51 O4 2_666 0.880(10) 2.250(10) 3.093(3) 159(2)
N5 H52 O3 6_566 0.880(10) 2.10(2) 2.860(6) 144(2)
N5 H52 O3' 6_566 0.880(10) 2.20(2) 3.016(6) 155(2)
N6 H61 O1 . 0.880(10) 2.02(2) 2.880(10) 168(2)
N6 H62 O6 8_455 0.880(10) 2.26(2) 3.055(2) 151(2)

loop_
_geom_torsion_atom_site_label_1
_geom_torsion_atom_site_label_2
_geom_torsion_atom_site_label_3
_geom_torsion_atom_site_label_4
_geom_torsion
N5 Ni1 N1 C1 172.34(16)
N6 Ni1 N1 C1 -106.15(16)
N4 Ni1 N1 C1 79.47(16)
N2 Ni1 N1 C1 -13.37(15)
N6 Ni1 N2 C2 75.95(13)
N4 Ni1 N2 C2 -109.74(13)
N1 Ni1 N2 C2 -15.83(13)
N3 Ni1 N2 C2 168.62(13)
N5 Ni1 N3 C3 -110.34(13)
N6 Ni1 N3 C3 168.18(13)
N4 Ni1 N3 C3 -18.25(13)
N2 Ni1 N3 C3 75.08(13)
N5 Ni1 N4 C4 81.54(15)
N2 Ni1 N4 C4 -101.39(15)
N1 Ni1 N4 C4 176.40(14)
N3 Ni1 N4 C4 -11.03(14)
N6 Ni1 N5 C5 -15.85(14)
N4 Ni1 N5 C5 170.23(15)
N1 Ni1 N5 C5 75.66(15)
N3 Ni1 N5 C5 -108.06(14)
N5 Ni1 N6 C6 -13.86(13)
N2 Ni1 N6 C6 169.68(13)
N1 Ni1 N6 C6 -108.23(14)
N3 Ni1 N6 C6 78.68(13)
Ni1 N1 C1 C2 40.1(2)
Ni1 N2 C2 C1 41.9(2)
N1 C1 C2 N2 -56.0(3)
Ni1 N3 C3 C4 44.09(18)
Ni1 N4 C4 C3 38.2(2)
N3 C3 C4 N4 -56.2(2)
Ni1 N5 C5 C6 42.2(2)
Ni1 N6 C6 C5 40.48(19)
N5 C5 C6 N6 -55.5(2)
C12 C7 C8 C9 1.2(3)
C12 C7 C8 S1 -174.65(15)
O3' S1 C8 C7 96.8(3)
O1 S1 C8 C7 -127.0(3)
O2' S1 C8 C7 -28.5(3)
O3 S1 C8 C7 114.1(3)
O2 S1 C8 C7 -4.0(3)
O1' S1 C8 C7 -148.2(3)
O3' S1 C8 C9 -79.1(3)
O1 S1 C8 C9 57.1(4)
O2' S1 C8 C9 155.6(3)
O3 S1 C8 C9 -61.8(3)
O2 S1 C8 C9 -179.9(3)
O1' S1 C8 C9 35.9(3)
C7 C8 C9 C10 -1.3(3)
S1 C8 C9 C10 174.52(18)
C8 C9 C10 C11 -0.4(4)
C9 C10 C11 C16 -175.4(2)
C9 C10 C11 C12 2.1(3)
C16 C11 C12 C7 175.37(19)
C10 C11 C12 C7 -2.2(3)
C16 C11 C12 C13 -2.0(3)
C10 C11 C12 C13 -179.54(19)
C8 C7 C12 C11 0.6(3)
C8 C7 C12 C13 177.86(18)
C11 C12 C13 C14 1.8(3)
C7 C12 C13 C14 -175.46(18)
C12 C13 C14 C15 0.1(3)
C12 C13 C14 S2 177.22(14)
O5 S2 C14 C13 -97.28(17)
O6 S2 C14 C13 22.35(18)
O4 S2 C14 C13 142.50(16)
O5 S2 C14 C15 79.92(17)
O6 S2 C14 C15 -160.44(16)
O4 S2 C14 C15 -40.30(18)
C13 C14 C15 C16 -1.9(3)
S2 C14 C15 C16 -179.00(16)
C14 C15 C16 C11 1.7(3)
C12 C11 C16 C15 0.2(3)
C10 C11 C16 C15 177.7(2)
